data_4340537
loop_
_publ_author_name
'Zhu, Qianqian'
'Shang, Ran'
'Chen, Sa'
'Liu, Chunli'
'Wang, Zheming'
'Gao, Song'

_publ_section_title
;
 [(C2H5)4N][U2O4(HCOO)5], an Ammonium Uranyl Formate Framework Showing
 Para- to Ferro-Electric Transition: Synthesis, Structures, and
 Properties.
;
_journal_issue 16
_journal_name_full 'Inorganic chemistry'
_journal_page_first 8708
_journal_page_last 8716
_journal_paper_doi 10.1021/ic501336x
_journal_volume 53
_journal_year 2014
_chemical_formula_sum 'C13 H25 N O14 U2'
_chemical_formula_weight 895.40
_chemical_name_systematic
; 
 ? 
;
_space_group_IT_number 4
_symmetry_cell_setting monoclinic
_symmetry_space_group_name_Hall 'P 2yb'
_symmetry_space_group_name_H-M 'P 1 21 1'
_atom_sites_solution_hydrogens geom
_atom_sites_solution_primary direct
_atom_sites_solution_secondary difmap
_audit_creation_method SHELXL-97
_cell_angle_alpha 90.00
_cell_angle_beta 107.657(9)
_cell_angle_gamma 90.00
_cell_formula_units_Z 2
_cell_length_a 11.5792(11)
_cell_length_b 12.8431(9)
_cell_length_c 8.6056(7)
_cell_measurement_reflns_used 5696
_cell_measurement_temperature 180
_cell_measurement_theta_max 28.0210
_cell_measurement_theta_min 3.5030
_cell_volume 1219.47(19)
_computing_cell_refinement 'CrysAlisPro (Agilent Technologies, 2012)'
_computing_data_collection 'CrysAlisPro (Agilent Technologies, 2012)'
_computing_data_reduction 'CrysAlisPro (Agilent Technologies, 2012)'
_computing_molecular_graphics 'Bruker SHELXTL V5.1 (Sheldrick, 1998)'
_computing_publication_material 'SHELXL-97 (Sheldrick, 1997)'
_computing_structure_refinement 'SHELXL-97 (Sheldrick, 1997)'
_computing_structure_solution 'SHELXS-97 (Sheldrick, 1990)'
_diffrn_ambient_temperature 180
_diffrn_detector_area_resol_mean 10.3914
_diffrn_measured_fraction_theta_full 0.969
_diffrn_measured_fraction_theta_max 0.969
_diffrn_measurement_device_type 'SuperNova, Dual, Cu at zero, AtlasCCD'
_diffrn_measurement_method '\w scans'
_diffrn_radiation_monochromator mirror
_diffrn_radiation_source 'SuperNova (Mo) X-ray Source'
_diffrn_radiation_type MoK\a
_diffrn_radiation_wavelength 0.71073
_diffrn_reflns_av_R_equivalents 0.1224
_diffrn_reflns_av_sigmaI/netI 0.1014
_diffrn_reflns_limit_h_max 13
_diffrn_reflns_limit_h_min -13
_diffrn_reflns_limit_k_max 15
_diffrn_reflns_limit_k_min -15
_diffrn_reflns_limit_l_max 10
_diffrn_reflns_limit_l_min -10
_diffrn_reflns_number 15494
_diffrn_reflns_theta_full 25.02
_diffrn_reflns_theta_max 25.02
_diffrn_reflns_theta_min 3.52
_diffrn_standards_decay_% 0
_exptl_absorpt_coefficient_mu 13.324
_exptl_absorpt_correction_T_max 0.367
_exptl_absorpt_correction_T_min 0.091
_exptl_absorpt_correction_type integration
_exptl_absorpt_process_details
;
Gaussian integration (Coppens, 1970)
;
_exptl_crystal_colour yellow
_exptl_crystal_density_diffrn 2.439
_exptl_crystal_density_method 'not measured'
_exptl_crystal_description block
_exptl_crystal_F_000 812
_exptl_crystal_size_max 0.33
_exptl_crystal_size_mid 0.23
_exptl_crystal_size_min 0.17
_refine_diff_density_max 4.892
_refine_diff_density_min -2.284
_refine_diff_density_rms 0.424
_refine_ls_abs_structure_details 'Flack H D (1983), Acta Cryst. A39, 876-881'
_refine_ls_abs_structure_Flack 0.02(3)
_refine_ls_extinction_method none
_refine_ls_goodness_of_fit_ref 1.034
_refine_ls_hydrogen_treatment constr
_refine_ls_matrix_type full
_refine_ls_number_parameters 131
_refine_ls_number_reflns 4102
_refine_ls_number_restraints 4
_refine_ls_restrained_S_all 1.034
_refine_ls_R_factor_all 0.0838
_refine_ls_R_factor_gt 0.0744
_refine_ls_shift/su_max 0.000
_refine_ls_shift/su_mean 0.000
_refine_ls_structure_factor_coef Fsqd
_refine_ls_weighting_details 'calc w=1/[\s^2^(Fo^2^)+(0.0867P)^2^+35.5048P] where P=(Fo^2^+2Fc^2^)/3'
_refine_ls_weighting_scheme calc
_refine_ls_wR_factor_gt 0.1687
_refine_ls_wR_factor_ref 0.1768
_reflns_number_gt 3658
_reflns_number_total 4102
_reflns_threshold_expression >2sigma(I)
_cod_data_source_file ic501336x_si_002.cif
_cod_data_source_block 1-180K
_cod_depositor_comments
;
The following automatic conversions were performed:

'_symmetry_cell_setting' value 'Monoclinic' changed to 'monoclinic'
according to
/usr/data/users/saulius/crontab/automatic-downloads/rss-feeds/ACS/lib/dictionaries/cif_core.dic
dictionary named 'cif_core.dic' version 2.4.2 from 2011-04-26.

Automatic conversion script
Id: cif_fix_values 2281 2013-09-26 08:29:07Z andrius 

 Adding full bibliography for 4340535--4340537.cif.
;
_cod_original_cell_volume 1219.47(17)
_cod_original_sg_symbol_H-M 'P 2(1)'
_cod_database_code 4340537

loop_
_symmetry_equiv_pos_as_xyz
'x, y, z'
'-x, y+1/2, -z'

loop_
_atom_site_label
_atom_site_type_symbol
_atom_site_fract_x
_atom_site_fract_y
_atom_site_fract_z
_atom_site_U_iso_or_equiv
_atom_site_adp_type
_atom_site_occupancy
_atom_site_symmetry_multiplicity
_atom_site_calc_flag
_atom_site_refinement_flags
U1 U 0.41288(7) 0.49712(7) 0.01182(11) 0.0210(3) Uani 1 1 d .
U2 U -0.09095(7) 0.34608(7) -0.05205(11) 0.0189(3) Uani 1 1 d .
O1 O 0.4743(15) 0.4687(13) 0.217(2) 0.023(4) Uiso 1 1 d .
O2 O 0.3473(17) 0.5298(15) -0.196(2) 0.036(5) Uiso 1 1 d .
O3 O -0.1391(14) 0.3063(13) 0.1191(19) 0.023(4) Uiso 1 1 d .
O4 O -0.0432(14) 0.3845(13) -0.2167(19) 0.022(4) Uiso 1 1 d .
O5 O 0.4166(13) 0.3156(13) -0.0510(19) 0.023(4) Uiso 1 1 d .
O6 O 0.4752(15) 0.1527(15) -0.049(2) 0.027(4) Uiso 1 1 d .
O7 O -0.0170(16) 0.1748(15) -0.087(2) 0.032(4) Uiso 1 1 d .
O8 O 0.0296(15) 0.0081(15) -0.0717(19) 0.029(4) Uiso 1 1 d .
O9 O 0.2243(16) 0.4230(14) 0.020(2) 0.034(4) Uiso 1 1 d D
O10 O 0.1147(16) 0.3236(15) 0.134(2) 0.042(5) Uiso 1 1 d D
O11 O 0.6060(15) 0.4549(14) -0.033(2) 0.026(4) Uiso 1 1 d .
O12 O 0.7462(16) 0.4649(14) -0.159(2) 0.029(4) Uiso 1 1 d .
O13 O -0.2490(17) 0.2483(16) -0.245(2) 0.035(4) Uiso 1 1 d .
O14 O -0.2990(15) 0.1315(14) -0.0923(19) 0.023(4) Uiso 1 1 d .
C1 C 0.493(2) 0.248(2) -0.004(3) 0.019(5) Uiso 1 1 d .
H1 H 0.5691 0.2664 0.0698 0.023 Uiso 1 1 calc R
C2 C -0.012(2) 0.090(2) -0.017(3) 0.027(6) Uiso 1 1 d .
H2 H -0.0392 0.0849 0.0761 0.032 Uiso 1 1 calc R
C3 C 0.209(2) 0.367(2) 0.124(3) 0.047(8) Uiso 1 1 d D
H3 H 0.2794 0.3527 0.2123 0.057 Uiso 1 1 calc R
C4 C 0.647(2) 0.491(3) -0.145(3) 0.032(6) Uiso 1 1 d .
H4 H 0.5985 0.5393 -0.2203 0.038 Uiso 1 1 calc R
C5 C -0.310(3) 0.171(2) -0.226(4) 0.035(7) Uiso 1 1 d .
H5 H -0.3669 0.1410 -0.3197 0.042 Uiso 1 1 calc R
N1 N 0.1556(18) 0.1452(18) -0.455(2) 0.025(5) Uiso 1 1 d .
C6 C 0.162(2) 0.237(2) -0.351(3) 0.030(6) Uiso 1 1 d .
H6A H 0.2440 0.2408 -0.2720 0.036 Uiso 1 1 calc R
H6B H 0.1037 0.2272 -0.2881 0.036 Uiso 1 1 calc R
C7 C 0.133(2) 0.342(3) -0.447(3) 0.038(6) Uiso 1 1 d .
H7A H 0.1369 0.3996 -0.3701 0.057 Uiso 1 1 calc R
H7B H 0.0513 0.3394 -0.5253 0.057 Uiso 1 1 calc R
H7C H 0.1922 0.3543 -0.5055 0.057 Uiso 1 1 calc R
C8 C 0.196(3) 0.053(2) -0.337(3) 0.033(6) Uiso 1 1 d .
H8A H 0.2713 0.0729 -0.2515 0.040 Uiso 1 1 calc R
H8B H 0.1331 0.0414 -0.2819 0.040 Uiso 1 1 calc R
C9 C 0.217(3) -0.046(3) -0.406(4) 0.042(7) Uiso 1 1 d .
H9A H 0.2414 -0.0987 -0.3195 0.062 Uiso 1 1 calc R
H9B H 0.2824 -0.0377 -0.4562 0.062 Uiso 1 1 calc R
H9C H 0.1432 -0.0687 -0.4889 0.062 Uiso 1 1 calc R
C11 C 0.372(3) 0.176(3) -0.477(4) 0.046(8) Uiso 1 1 d .
H11A H 0.4170 0.1782 -0.5570 0.068 Uiso 1 1 calc R
H11B H 0.4059 0.1203 -0.3975 0.068 Uiso 1 1 calc R
H11C H 0.3798 0.2426 -0.4204 0.068 Uiso 1 1 calc R
C10 C 0.237(2) 0.153(2) -0.565(3) 0.033(6) Uiso 1 1 d .
H10A H 0.2054 0.2085 -0.6462 0.040 Uiso 1 1 calc R
H10B H 0.2318 0.0865 -0.6253 0.040 Uiso 1 1 calc R
C12 C 0.029(2) 0.124(2) -0.565(3) 0.027(6) Uiso 1 1 d .
H12A H 0.0082 0.1782 -0.6507 0.033 Uiso 1 1 calc R
H12B H 0.0294 0.0563 -0.6195 0.033 Uiso 1 1 calc R
C13 C -0.070(3) 0.121(3) -0.486(4) 0.040(7) Uiso 1 1 d .
H13A H -0.1484 0.1093 -0.5695 0.060 Uiso 1 1 calc R
H13B H -0.0729 0.1876 -0.4312 0.060 Uiso 1 1 calc R
H13C H -0.0548 0.0646 -0.4058 0.060 Uiso 1 1 calc R

loop_
_atom_site_aniso_label
_atom_site_aniso_U_11
_atom_site_aniso_U_22
_atom_site_aniso_U_33
_atom_site_aniso_U_23
_atom_site_aniso_U_13
_atom_site_aniso_U_12
U1 0.0192(5) 0.0047(4) 0.0403(6) 0.0010(4) 0.0105(4) 0.0017(3)
U2 0.0227(5) 0.0031(4) 0.0338(5) 0.0010(4) 0.0129(3) -0.0013(3)

loop_
_atom_type_symbol
_atom_type_description
_atom_type_scat_dispersion_real
_atom_type_scat_dispersion_imag
_atom_type_scat_source
C C 0.0033 0.0016 'International Tables Vol C Tables 4.2.6.8 and 6.1.1.4'
H H 0.0000 0.0000 'International Tables Vol C Tables 4.2.6.8 and 6.1.1.4'
N N 0.0061 0.0033 'International Tables Vol C Tables 4.2.6.8 and 6.1.1.4'
O O 0.0106 0.0060 'International Tables Vol C Tables 4.2.6.8 and 6.1.1.4'
U U -9.6767 9.6646 'International Tables Vol C Tables 4.2.6.8 and 6.1.1.4'

loop_
_geom_angle_atom_site_label_1
_geom_angle_atom_site_label_2
_geom_angle_atom_site_label_3
_geom_angle
_geom_angle_site_symmetry_1
_geom_angle_site_symmetry_3
O1 U1 O2 178.0(9) . .
O1 U1 O6 90.0(7) . 2_655
O2 U1 O6 89.2(8) . 2_655
O1 U1 O5 89.7(7) . .
O2 U1 O5 92.0(7) . .
O6 U1 O5 144.2(5) 2_655 .
O1 U1 O14 87.1(7) . 2
O2 U1 O14 90.9(7) . 2
O6 U1 O14 71.2(6) 2_655 2
O5 U1 O14 144.5(6) . 2
O1 U1 O9 88.9(7) . .
O2 U1 O9 90.5(8) . .
O6 U1 O9 143.2(6) 2_655 .
O5 U1 O9 72.6(6) . .
O14 U1 O9 72.1(6) 2 .
O1 U1 O11 90.2(7) . .
O2 U1 O11 91.5(7) . .
O6 U1 O11 73.6(6) 2_655 .
O5 U1 O11 70.6(5) . .
O14 U1 O11 144.6(6) 2 .
O9 U1 O11 143.2(6) . .
O4 U2 O3 179.5(8) . .
O4 U2 O8 89.5(7) . 2
O3 U2 O8 90.4(7) . 2
O4 U2 O12 85.1(7) . 1_455
O3 U2 O12 95.3(7) . 1_455
O8 U2 O12 72.7(6) 2 1_455
O4 U2 O7 86.9(7) . .
O3 U2 O7 93.0(7) . .
O8 U2 O7 142.6(6) 2 .
O12 U2 O7 143.7(6) 1_455 .
O4 U2 O13 87.2(7) . .
O3 U2 O13 93.2(7) . .
O8 U2 O13 146.5(6) 2 .
O12 U2 O13 73.9(6) 1_455 .
O7 U2 O13 70.4(6) . .
O4 U2 O10 94.5(6) . .
O3 U2 O10 85.1(6) . .
O8 U2 O10 73.0(6) 2 .
O12 U2 O10 145.7(6) 1_455 .
O7 U2 O10 70.2(6) . .
O13 U2 O10 140.4(7) . .
C1 O5 U1 133.0(16) . .
C1 O6 U1 137.7(16) . 2_645
C2 O7 U2 135.2(18) . .
C2 O8 U2 130.5(16) . 2_545
C3 O9 U1 127.0(16) . .
C3 O10 U2 126.9(16) . .
C4 O11 U1 127.1(16) . .
C4 O12 U2 141.7(17) . 1_655
C5 O13 U2 131.5(18) . .
C5 O14 U1 130.9(17) . 2_545
O5 C1 O6 123(2) . .
O5 C1 H1 118.3 . .
O6 C1 H1 118.3 . .
O7 C2 O8 120(3) . .
O7 C2 H2 119.8 . .
O8 C2 H2 119.8 . .
O9 C3 O10 130(2) . .
O9 C3 H3 114.8 . .
O10 C3 H3 114.8 . .
O12 C4 O11 123(3) . .
O12 C4 H4 118.6 . .
O11 C4 H4 118.6 . .
O14 C5 O13 123(3) . .
O14 C5 H5 118.7 . .
O13 C5 H5 118.7 . .
C6 N1 C12 113(2) . .
C6 N1 C10 114(2) . .
C12 N1 C10 106.9(18) . .
C6 N1 C8 105.4(19) . .
C12 N1 C8 108(2) . .
C10 N1 C8 110(2) . .
N1 C6 C7 114(2) . .
N1 C6 H6A 108.7 . .
C7 C6 H6A 108.7 . .
N1 C6 H6B 108.7 . .
C7 C6 H6B 108.7 . .
H6A C6 H6B 107.6 . .
C6 C7 H7A 109.5 . .
C6 C7 H7B 109.5 . .
H7A C7 H7B 109.5 . .
C6 C7 H7C 109.5 . .
H7A C7 H7C 109.5 . .
H7B C7 H7C 109.5 . .
C9 C8 N1 117(2) . .
C9 C8 H8A 108.0 . .
N1 C8 H8A 108.0 . .
C9 C8 H8B 108.0 . .
N1 C8 H8B 108.0 . .
H8A C8 H8B 107.3 . .
C8 C9 H9A 109.5 . .
C8 C9 H9B 109.5 . .
H9A C9 H9B 109.5 . .
C8 C9 H9C 109.5 . .
H9A C9 H9C 109.5 . .
H9B C9 H9C 109.5 . .
C10 C11 H11A 109.5 . .
C10 C11 H11B 109.5 . .
H11A C11 H11B 109.5 . .
C10 C11 H11C 109.5 . .
H11A C11 H11C 109.5 . .
H11B C11 H11C 109.5 . .
N1 C10 C11 116(2) . .
N1 C10 H10A 108.4 . .
C11 C10 H10A 108.4 . .
N1 C10 H10B 108.4 . .
C11 C10 H10B 108.4 . .
H10A C10 H10B 107.4 . .
C13 C12 N1 117(2) . .
C13 C12 H12A 108.0 . .
N1 C12 H12A 108.0 . .
C13 C12 H12B 108.0 . .
N1 C12 H12B 108.0 . .
H12A C12 H12B 107.3 . .
C12 C13 H13A 109.5 . .
C12 C13 H13B 109.5 . .
H13A C13 H13B 109.5 . .
C12 C13 H13C 109.5 . .
H13A C13 H13C 109.5 . .
H13B C13 H13C 109.5 . .

loop_
_geom_bond_atom_site_label_1
_geom_bond_atom_site_label_2
_geom_bond_distance
_geom_bond_site_symmetry_2
U1 O1 1.731(16) .
U1 O2 1.767(19) .
U1 O6 2.350(18) 2_655
U1 O5 2.396(17) .
U1 O14 2.398(17) 2
U1 O9 2.403(16) .
U1 O11 2.443(17) .
U2 O4 1.742(16) .
U2 O3 1.800(16) .
U2 O8 2.347(19) 2
U2 O12 2.383(18) 1_455
U2 O7 2.412(19) .
U2 O13 2.415(19) .
U2 O10 2.450(18) .
O5 C1 1.22(3) .
O6 C1 1.28(3) .
O6 U1 2.350(18) 2_645
O7 C2 1.23(4) .
O8 C2 1.31(3) .
O8 U2 2.347(19) 2_545
O9 C3 1.204(17) .
O10 C3 1.246(17) .
O11 C4 1.28(3) .
O12 C4 1.24(3) .
O12 U2 2.383(18) 1_655
O13 C5 1.26(3) .
O14 C5 1.23(3) .
O14 U1 2.398(17) 2_545
C1 H1 0.9500 .
C2 H2 0.9500 .
C3 H3 0.9500 .
C4 H4 0.9500 .
C5 H5 0.9500 .
N1 C6 1.47(3) .
N1 C12 1.51(3) .
N1 C10 1.53(3) .
N1 C8 1.54(4) .
C6 C7 1.57(4) .
C6 H6A 0.9900 .
C6 H6B 0.9900 .
C7 H7A 0.9800 .
C7 H7B 0.9800 .
C7 H7C 0.9800 .
C8 C9 1.46(4) .
C8 H8A 0.9900 .
C8 H8B 0.9900 .
C9 H9A 0.9800 .
C9 H9B 0.9800 .
C9 H9C 0.9800 .
C11 C10 1.54(4) .
C11 H11A 0.9800 .
C11 H11B 0.9800 .
C11 H11C 0.9800 .
C10 H10A 0.9900 .
C10 H10B 0.9900 .
C12 C13 1.50(4) .
C12 H12A 0.9900 .
C12 H12B 0.9900 .
C13 H13A 0.9800 .
C13 H13B 0.9800 .
C13 H13C 0.9800 .
